data_1502715
loop_
_publ_author_name
'Hirva, Pipsa'
'Nielsen, Anne'
'Bond, Andrew D.'
'McKenzie, Christine J.'

_publ_section_title
;
 Potential cross-linking transition metal complexes (M = Ni, Cu, Zn) in
 the ligand-modified LNA duplexes.
;
_journal_issue 36
_journal_name_full 'The journal of physical chemistry. B'
_journal_page_first 11942
_journal_page_last 11948
_journal_paper_doi 10.1021/jp105528y
_journal_volume 114
_journal_year 2010
_chemical_absolute_configuration unk
_chemical_formula_moiety
;
 C52 H60 Cl2 Cu2 N12 O12 2+, 2(Cl O4 -), 2(C H4 O), H2 O  
;
_chemical_formula_sum 'C54 H70 Cl4 Cu2 N12 O23'
_chemical_formula_weight 1524.10
_space_group_IT_number 5
_symmetry_cell_setting monoclinic
_symmetry_space_group_name_Hall 'C 2y'
_symmetry_space_group_name_H-M 'C 1 2 1'
_atom_sites_solution_hydrogens geom
_atom_sites_solution_primary direct
_atom_sites_solution_secondary difmap
_audit_creation_method SHELXL-97
_cell_angle_alpha 90.00
_cell_angle_beta 101.477(4)
_cell_angle_gamma 90.00
_cell_formula_units_Z 4
_cell_length_a 35.166(2)
_cell_length_b 8.308(5)
_cell_length_c 22.479(1)
_cell_measurement_reflns_used 3778
_cell_measurement_temperature 180(2)
_cell_measurement_theta_max 28.62
_cell_measurement_theta_min 1.72
_cell_volume 6436(4)
_computing_cell_refinement 'TwinSolve v.1.60 (Svensson, 2005)'
_computing_data_collection 'SMART v.5.628  (Bruker, 2002)'
_computing_data_reduction 'TwinSolve v.1.60'
_computing_molecular_graphics 'SHELXTL v.6.10'
_computing_publication_material 'SHELXTL v.6.10'
_computing_structure_refinement 'SHELXTL v.6.10'
_computing_structure_solution 'SHELXTL v.6.10 (Sheldrick, 2000)'
_diffrn_ambient_temperature 180(2)
_diffrn_measured_fraction_theta_full 0.980
_diffrn_measured_fraction_theta_max 0.926
_diffrn_measurement_device_type 'Bruker SMART1000 CCD'
_diffrn_measurement_method 'thin-slice \w scans'
_diffrn_radiation_monochromator 'Silicon 111'
_diffrn_radiation_source
;
 Beamline I711 at the MAX-II storage ring: MAX-Lab, Lund, Sweden
;
_diffrn_radiation_type synchrotron
_diffrn_radiation_wavelength 0.8970
_diffrn_reflns_av_R_equivalents 0.114
_diffrn_reflns_av_sigmaI/netI 0.023
_diffrn_reflns_limit_h_max 40
_diffrn_reflns_limit_h_min 0
_diffrn_reflns_limit_k_max 9
_diffrn_reflns_limit_k_min -9
_diffrn_reflns_limit_l_max 25
_diffrn_reflns_limit_l_min -25
_diffrn_reflns_number 19176
_diffrn_reflns_theta_full 28.16
_diffrn_reflns_theta_max 31.99
_diffrn_reflns_theta_min 1.17
_diffrn_standards_number 0
_exptl_absorpt_coefficient_mu 0.915
_exptl_absorpt_correction_T_max 0.991
_exptl_absorpt_correction_T_min 0.555
_exptl_absorpt_correction_type multi-scan
_exptl_absorpt_process_details
;
 TwinSolve v.1.60 (Svensson, 2005)
 'Transmission factors',  min:    0.5600   max:    1.0000
;
_exptl_crystal_colour blue
_exptl_crystal_density_diffrn 1.573
_exptl_crystal_density_method 'not measured'
_exptl_crystal_description lath
_exptl_crystal_F_000 3152
_exptl_crystal_size_max 0.30
_exptl_crystal_size_mid 0.03
_exptl_crystal_size_min 0.01
_refine_diff_density_max 0.952
_refine_diff_density_min -1.164
_refine_diff_density_rms 0.145
_refine_ls_abs_structure_details 'Flack H D (1983), Acta Cryst. A39, 876-881'
_refine_ls_abs_structure_Flack -0.19(3)
_refine_ls_extinction_coef 0.0014(3)
_refine_ls_extinction_expression Fc^*^=kFc[1+0.001xFc^2^\l^3^/sin(2\q)]^-1/4^
_refine_ls_extinction_method SHELXL
_refine_ls_goodness_of_fit_ref 1.208
_refine_ls_hydrogen_treatment constr
_refine_ls_matrix_type full
_refine_ls_number_parameters 859
_refine_ls_number_reflns 9719
_refine_ls_number_restraints 25
_refine_ls_restrained_S_all 1.208
_refine_ls_R_factor_all 0.1213
_refine_ls_R_factor_gt 0.1077
_refine_ls_shift/su_max 0.000
_refine_ls_shift/su_mean 0.000
_refine_ls_structure_factor_coef Fsqd
_refine_ls_weighting_details 'calc w=1/[\s^2^(Fo^2^)+(0.2500P)^2^+0.0000P] where P=(Fo^2^+2Fc^2^)/3'
_refine_ls_weighting_scheme calc
_refine_ls_wR_factor_gt 0.3123
_refine_ls_wR_factor_ref 0.3342
_reflns_number_gt 7973
_reflns_number_total 9719
_reflns_threshold_expression I>2\s(I)
_cod_data_source_file jp105528y_si_002.cif
_cod_data_source_block 1
_cod_original_sg_symbol_H-M 'C 2'
_cod_database_code 1502715

loop_
_symmetry_equiv_pos_as_xyz
'x, y, z'
'-x, y, -z'
'x+1/2, y+1/2, z'
'-x+1/2, y+1/2, -z'

loop_
_atom_site_label
_atom_site_type_symbol
_atom_site_fract_x
_atom_site_fract_y
_atom_site_fract_z
_atom_site_U_iso_or_equiv
_atom_site_adp_type
_atom_site_occupancy
_atom_site_symmetry_multiplicity
_atom_site_calc_flag
_atom_site_refinement_flags
Cu1A Cu 0.55480(4) 0.46300(17) 0.26741(6) 0.0432(4) Uani 1 1 d .
Cl1A Cl 0.50538(9) 0.5880(4) 0.20480(14) 0.0549(8) Uani 1 1 d .
O1A O 0.6069(2) 0.6140(12) 0.2434(4) 0.051(2) Uani 1 1 d .
O2A O 0.6306(2) 0.3456(12) 0.0715(4) 0.052(2) Uani 1 1 d .
O3A O 0.7016(3) 0.6453(13) 0.1314(5) 0.064(3) Uani 1 1 d .
H3A H 0.7245 0.6330 0.1506 0.096 Uiso 1 1 calc R
O4A O 0.6580(3) 0.5079(14) -0.0209(4) 0.064(2) Uani 1 1 d .
H4A H 0.6548 0.5493 -0.0556 0.096 Uiso 1 1 calc R
O5A O 0.6795(3) 0.0416(12) 0.2091(4) 0.060(2) Uani 1 1 d .
O6A O 0.7723(3) -0.1237(15) 0.1057(5) 0.071(3) Uani 1 1 d .
N1A N 0.5518(3) 0.5947(14) 0.3404(4) 0.045(2) Uani 1 1 d .
N2A N 0.5942(3) 0.3324(12) 0.3291(5) 0.045(2) Uani 1 1 d .
N3A N 0.5612(3) 0.2770(14) 0.2115(4) 0.046(2) Uani 1 1 d .
N4A N 0.6426(3) 0.5084(15) 0.1821(4) 0.050(3) Uani 1 1 d .
N5A N 0.6767(3) 0.1355(14) 0.1123(5) 0.050(2) Uani 1 1 d .
N6A N 0.7253(3) -0.0403(13) 0.1549(5) 0.051(2) Uani 1 1 d .
H6AC H 0.7366 -0.0981 0.1863 0.061 Uiso 1 1 calc R
C1A C 0.5396(3) 0.7449(17) 0.3424(5) 0.043(3) Uani 1 1 d .
H1AA H 0.5299 0.7989 0.3052 0.051 Uiso 1 1 calc R
C2A C 0.5405(3) 0.8287(16) 0.3977(5) 0.043(3) Uani 1 1 d .
H2AA H 0.5321 0.9374 0.3977 0.052 Uiso 1 1 calc R
C3A C 0.5537(3) 0.7483(19) 0.4513(6) 0.050(3) Uani 1 1 d .
H3AA H 0.5538 0.8008 0.4889 0.060 Uiso 1 1 calc R
C4A C 0.5671(4) 0.5904(18) 0.4510(5) 0.050(3) Uani 1 1 d .
H4AA H 0.5767 0.5339 0.4876 0.060 Uiso 1 1 calc R
C5A C 0.5657(3) 0.5180(16) 0.3936(5) 0.042(3) Uani 1 1 d .
C6A C 0.5786(4) 0.3468(17) 0.3876(5) 0.046(3) Uani 1 1 d .
H6AA H 0.5564 0.2725 0.3863 0.056 Uiso 1 1 calc R
H6AB H 0.5990 0.3178 0.4229 0.056 Uiso 1 1 calc R
C7A C 0.5939(4) 0.1629(18) 0.3073(6) 0.055(3) Uani 1 1 d .
H7AA H 0.5778 0.0966 0.3293 0.066 Uiso 1 1 calc R
H7AB H 0.6206 0.1196 0.3165 0.066 Uiso 1 1 calc R
C8A C 0.5780(3) 0.1499(15) 0.2396(5) 0.042(3) Uani 1 1 d .
C9A C 0.5789(4) 0.0008(19) 0.2083(8) 0.062(4) Uani 1 1 d .
H9AA H 0.5905 -0.0921 0.2290 0.075 Uiso 1 1 calc R
C10A C 0.5625(4) -0.005(2) 0.1474(7) 0.066(4) Uani 1 1 d .
H10A H 0.5629 -0.1027 0.1256 0.079 Uiso 1 1 calc R
C11A C 0.5456(4) 0.130(2) 0.1178(7) 0.060(4) Uani 1 1 d .
H11A H 0.5343 0.1280 0.0757 0.072 Uiso 1 1 calc R
C12A C 0.5457(4) 0.2701(19) 0.1528(6) 0.052(3) Uani 1 1 d .
H12A H 0.5340 0.3645 0.1334 0.062 Uiso 1 1 calc R
C13A C 0.6332(4) 0.4065(17) 0.3391(6) 0.052(3) Uani 1 1 d .
H13A H 0.6500 0.3506 0.3734 0.063 Uiso 1 1 calc R
H13B H 0.6309 0.5201 0.3514 0.063 Uiso 1 1 calc R
C14A C 0.6527(4) 0.4030(16) 0.2857(5) 0.048(3) Uani 1 1 d .
H14A H 0.6526 0.2915 0.2702 0.058 Uiso 1 1 calc R
H14B H 0.6800 0.4375 0.2987 0.058 Uiso 1 1 calc R
C15A C 0.6318(3) 0.5159(15) 0.2340(5) 0.043(3) Uani 1 1 d .
C16A C 0.6721(4) 0.3938(16) 0.1650(6) 0.049(3) Uani 1 1 d .
H16A H 0.6931 0.3560 0.1989 0.059 Uiso 1 1 calc R
C17A C 0.6235(4) 0.596(2) 0.1266(6) 0.061(4) Uani 1 1 d .
H17A H 0.6289 0.7125 0.1297 0.073 Uiso 1 1 calc R
H17B H 0.5951 0.5778 0.1174 0.073 Uiso 1 1 calc R
C18A C 0.6856(3) 0.4966(16) 0.1136(6) 0.053(3) Uani 1 1 d .
H18A H 0.7020 0.4328 0.0908 0.063 Uiso 1 1 calc R
C19A C 0.6438(3) 0.5132(15) 0.0784(6) 0.044(3) Uani 1 1 d .
C20A C 0.6491(4) 0.2644(18) 0.1265(5) 0.052(3) Uani 1 1 d .
H20A H 0.6293 0.2167 0.1477 0.063 Uiso 1 1 calc R
C21A C 0.6361(4) 0.5964(17) 0.0153(7) 0.056(3) Uani 1 1 d .
H21A H 0.6081 0.5933 -0.0032 0.067 Uiso 1 1 calc R
H21B H 0.6446 0.7101 0.0192 0.067 Uiso 1 1 calc R
C22A C 0.6928(4) 0.0439(16) 0.1624(6) 0.052(3) Uani 1 1 d .
C23A C 0.7425(4) -0.0461(18) 0.1043(6) 0.059(3) Uani 1 1 d .
C24A C 0.7225(4) 0.0483(16) 0.0530(6) 0.052(3) Uani 1 1 d .
C25A C 0.6914(4) 0.1377(16) 0.0591(5) 0.051(3) Uani 1 1 d .
H25A H 0.6792 0.2038 0.0264 0.061 Uiso 1 1 calc R
C26A C 0.7387(4) 0.046(2) -0.0054(6) 0.060(3) Uani 1 1 d .
H26A H 0.7227 0.1149 -0.0359 0.090 Uiso 1 1 calc R
H26B H 0.7383 -0.0644 -0.0208 0.090 Uiso 1 1 calc R
H26C H 0.7654 0.0863 0.0032 0.090 Uiso 1 1 calc R
Cu1B Cu 0.44587(4) 0.25642(16) 0.23830(6) 0.0419(4) Uani 1 1 d .
Cl1B Cl 0.49669(9) 0.1322(4) 0.29658(13) 0.0523(8) Uani 1 1 d .
O1B O 0.3982(2) 0.1115(11) 0.2697(4) 0.0462(19) Uani 1 1 d .
O2B O 0.3166(2) 0.0318(10) 0.4037(3) 0.0423(17) Uani 1 1 d .
O3B O 0.3740(3) 0.3923(14) 0.4383(5) 0.066(3) Uani 1 1 d .
H3B H 0.3649 0.4798 0.4230 0.099 Uiso 1 1 d R
O4B O 0.3443(3) 0.0923(13) 0.5331(4) 0.064(2) Uani 1 1 d .
H4B H 0.3534 0.0572 0.5681 0.096 Uiso 1 1 calc R
O5B O 0.2504(2) 0.2671(13) 0.2594(4) 0.058(2) Uani 1 1 d .
O6B O 0.1557(3) 0.3759(15) 0.3660(4) 0.064(3) Uani 1 1 d .
N1B N 0.4478(3) 0.1284(14) 0.1623(5) 0.046(2) Uani 1 1 d .
N2B N 0.4062(3) 0.3930(12) 0.1797(5) 0.045(2) Uani 1 1 d .
N3B N 0.4418(3) 0.4366(13) 0.2960(4) 0.044(2) Uani 1 1 d .
N4B N 0.3615(3) 0.1984(13) 0.3354(5) 0.047(2) Uani 1 1 d .
N5B N 0.2590(3) 0.1791(12) 0.3579(5) 0.047(2) Uani 1 1 d .
N6B N 0.2024(3) 0.3104(14) 0.3115(4) 0.051(2) Uani 1 1 d .
H6BC H 0.1880 0.3531 0.2788 0.061 Uiso 1 1 calc R
C1B C 0.4608(3) -0.0227(19) 0.1584(6) 0.053(3) Uani 1 1 d .
H1BA H 0.4712 -0.0794 0.1947 0.063 Uiso 1 1 calc R
C2B C 0.4595(4) -0.0975(19) 0.1034(6) 0.056(3) Uani 1 1 d .
H2BA H 0.4692 -0.2038 0.1023 0.067 Uiso 1 1 calc R
C3B C 0.4439(4) -0.0182(19) 0.0495(6) 0.057(3) Uani 1 1 d .
H3BA H 0.4434 -0.0674 0.0112 0.068 Uiso 1 1 calc R
C4B C 0.4288(4) 0.1390(18) 0.0538(6) 0.054(3) Uani 1 1 d .
H4BA H 0.4173 0.1958 0.0180 0.065 Uiso 1 1 calc R
C5B C 0.4307(4) 0.2105(16) 0.1110(5) 0.046(3) Uani 1 1 d .
C6B C 0.4184(4) 0.3809(15) 0.1205(5) 0.044(3) Uani 1 1 d .
H6BA H 0.4403 0.4553 0.1197 0.052 Uiso 1 1 calc R
H6BB H 0.3966 0.4117 0.0874 0.052 Uiso 1 1 calc R
C7B C 0.4073(3) 0.5596(16) 0.2022(5) 0.044(3) Uani 1 1 d .
H7BA H 0.3805 0.6028 0.1944 0.052 Uiso 1 1 calc R
H7BB H 0.4226 0.6260 0.1790 0.052 Uiso 1 1 calc R
C8B C 0.4245(4) 0.5756(17) 0.2692(5) 0.047(3) Uani 1 1 d .
C9B C 0.4238(4) 0.7175(16) 0.3023(6) 0.052(3) Uani 1 1 d .
H9BA H 0.4115 0.8118 0.2838 0.063 Uiso 1 1 calc R
C10B C 0.4420(4) 0.7161(19) 0.3645(6) 0.057(3) Uani 1 1 d .
H10B H 0.4437 0.8124 0.3877 0.069 Uiso 1 1 calc R
C11B C 0.4572(4) 0.575(2) 0.3911(6) 0.056(3) Uani 1 1 d .
H11B H 0.4676 0.5731 0.4335 0.067 Uiso 1 1 calc R
C12B C 0.4575(3) 0.4348(17) 0.3564(5) 0.043(3) Uani 1 1 d .
H12B H 0.4687 0.3387 0.3751 0.052 Uiso 1 1 calc R
C13B C 0.3661(4) 0.3209(17) 0.1731(6) 0.050(3) Uani 1 1 d .
H13C H 0.3667 0.2089 0.1583 0.060 Uiso 1 1 calc R
H13D H 0.3480 0.3825 0.1420 0.060 Uiso 1 1 calc R
C14B C 0.3501(3) 0.3196(17) 0.2320(5) 0.047(3) Uani 1 1 d .
H14C H 0.3223 0.2901 0.2221 0.056 Uiso 1 1 calc R
H14D H 0.3521 0.4296 0.2492 0.056 Uiso 1 1 calc R
C15B C 0.3717(3) 0.2009(16) 0.2808(5) 0.045(3) Uani 1 1 d .
C16B C 0.3272(3) 0.2741(14) 0.3530(6) 0.045(3) Uani 1 1 d .
H16B H 0.3166 0.3729 0.3302 0.054 Uiso 1 1 calc R
C17B C 0.3808(3) 0.0943(16) 0.3840(5) 0.044(3) Uani 1 1 d .
H17C H 0.4074 0.1323 0.4014 0.052 Uiso 1 1 calc R
H17D H 0.3818 -0.0186 0.3704 0.052 Uiso 1 1 calc R
C18B C 0.3409(4) 0.2915(14) 0.4215(5) 0.045(3) Uani 1 1 d .
H18B H 0.3194 0.3201 0.4428 0.054 Uiso 1 1 calc R
C19B C 0.3530(3) 0.1143(15) 0.4296(5) 0.043(3) Uani 1 1 d .
C20B C 0.2983(3) 0.1284(15) 0.3522(5) 0.041(2) Uani 1 1 d .
H20B H 0.2969 0.0653 0.3140 0.050 Uiso 1 1 calc R
C21B C 0.3694(3) 0.0492(15) 0.4935(5) 0.045(3) Uani 1 1 d .
H21C H 0.3718 -0.0695 0.4921 0.054 Uiso 1 1 calc R
H21D H 0.3956 0.0946 0.5087 0.054 Uiso 1 1 calc R
C22B C 0.2377(3) 0.2556(16) 0.3067(5) 0.047(3) Uani 1 1 d .
C23B C 0.1862(3) 0.3052(14) 0.3658(5) 0.043(2) Uani 1 1 d .
C24B C 0.2082(4) 0.2115(18) 0.4159(6) 0.054(3) Uani 1 1 d .
C25B C 0.2436(3) 0.1603(16) 0.4091(5) 0.048(3) Uani 1 1 d .
H25B H 0.2591 0.1067 0.4426 0.057 Uiso 1 1 calc R
C26B C 0.1914(4) 0.188(2) 0.4685(6) 0.062(4) Uani 1 1 d .
H26D H 0.2087 0.1211 0.4981 0.093 Uiso 1 1 calc R
H26E H 0.1662 0.1342 0.4566 0.093 Uiso 1 1 calc R
H26F H 0.1878 0.2925 0.4868 0.093 Uiso 1 1 calc R
Cl1 Cl 0.5000 0.1483(5) 0.5000 0.0433(9) Uani 1 2 d SD
O11 O 0.5223(3) 0.2446(12) 0.4680(4) 0.125(7) Uani 1 1 d D
O12 O 0.5256(2) 0.0479(11) 0.5420(4) 0.083(4) Uani 1 1 d D
Cl2 Cl 0.5000 0.5704(6) 0.0000 0.0529(11) Uani 1 2 d SD
O21 O 0.4812(3) 0.4743(14) 0.0372(5) 0.172(11) Uani 1 1 d D
O22 O 0.5282(2) 0.6715(12) 0.0375(4) 0.093(4) Uani 1 1 d D
Cl3 Cl 0.78460(11) 0.2867(6) 0.2340(2) 0.0850(13) Uani 1 1 d D
O31 O 0.7698(3) 0.2981(18) 0.1712(3) 0.096(4) Uani 1 1 d D
O32 O 0.7565(3) 0.3477(15) 0.2667(4) 0.083(3) Uani 1 1 d D
O33 O 0.8201(3) 0.372(2) 0.2518(6) 0.150(9) Uani 1 1 d D
O34 O 0.7914(5) 0.1201(12) 0.2501(7) 0.190(12) Uani 1 1 d D
O1W O 0.8440(4) 0.1808(15) 0.3883(7) 0.092(4) Uani 1 1 d .
H1W H 0.8200 0.1794 0.3867 0.138 Uiso 1 1 d R
H2W H 0.8543 0.2493 0.4140 0.138 Uiso 1 1 d R
O1S O 0.8284(3) 0.2362(15) 0.1013(6) 0.080(3) Uani 1 1 d .
H1S H 0.8114 0.2542 0.1219 0.119 Uiso 1 1 d R
C1S C 0.8495(5) 0.383(2) 0.1105(10) 0.092(6) Uani 1 1 d .
H1S1 H 0.8316 0.4734 0.0999 0.138 Uiso 1 1 d R
H1S2 H 0.8688 0.3838 0.0844 0.138 Uiso 1 1 d R
H1S3 H 0.8627 0.3921 0.1531 0.138 Uiso 1 1 d R
C2S C 0.7324(5) 0.178(3) 0.3886(10) 0.090(6) Uani 1 1 d .
H2S1 H 0.7251 0.1317 0.4247 0.136 Uiso 1 1 d R
H2S2 H 0.7098 0.1790 0.3551 0.136 Uiso 1 1 d R
H2S3 H 0.7416 0.2887 0.3973 0.136 Uiso 1 1 d R
O2S O 0.7630(5) 0.088(3) 0.3733(11) 0.149(8) Uani 1 1 d .
H2S H 0.7537 0.0111 0.3508 0.224 Uiso 1 1 d R

loop_
_atom_site_aniso_label
_atom_site_aniso_U_11
_atom_site_aniso_U_22
_atom_site_aniso_U_33
_atom_site_aniso_U_23
_atom_site_aniso_U_13
_atom_site_aniso_U_12
Cu1A 0.0540(8) 0.0446(9) 0.0319(7) 0.0015(6) 0.0109(5) 0.0066(6)
Cl1A 0.0645(17) 0.062(2) 0.0378(16) 0.0008(14) 0.0086(13) 0.0181(16)
O1A 0.058(4) 0.052(5) 0.043(5) 0.008(4) 0.013(4) 0.009(4)
O2A 0.053(4) 0.061(6) 0.045(5) 0.012(4) 0.017(4) 0.003(4)
O3A 0.070(5) 0.059(6) 0.065(6) -0.002(5) 0.016(5) -0.011(5)
O4A 0.079(6) 0.072(6) 0.043(5) -0.002(4) 0.016(4) 0.004(5)
O5A 0.068(5) 0.064(6) 0.051(5) 0.007(4) 0.025(4) 0.008(4)
O6A 0.075(6) 0.084(7) 0.056(6) -0.006(5) 0.014(5) 0.026(6)
N1A 0.056(5) 0.046(6) 0.031(5) -0.003(4) 0.006(4) 0.002(5)
N2A 0.059(5) 0.033(5) 0.047(6) -0.008(4) 0.024(5) 0.004(4)
N3A 0.052(5) 0.048(6) 0.041(5) 0.004(5) 0.018(4) -0.007(5)
N4A 0.057(5) 0.059(7) 0.033(5) -0.006(4) 0.009(4) 0.006(5)
N5A 0.055(5) 0.053(6) 0.043(6) -0.003(5) 0.015(4) -0.001(5)
N6A 0.061(5) 0.043(5) 0.053(6) 0.006(5) 0.019(4) 0.002(5)
C1A 0.048(5) 0.051(8) 0.028(5) 0.003(5) 0.004(4) 0.005(6)
C2A 0.050(6) 0.041(7) 0.040(7) 0.000(5) 0.013(5) 0.000(5)
C3A 0.052(6) 0.057(8) 0.042(7) -0.004(6) 0.016(5) 0.004(6)
C4A 0.053(6) 0.072(9) 0.026(6) 0.003(5) 0.011(4) -0.002(6)
C5A 0.043(5) 0.047(7) 0.039(6) 0.003(5) 0.016(4) 0.014(5)
C6A 0.059(6) 0.048(7) 0.034(6) 0.012(5) 0.011(5) 0.003(6)
C7A 0.064(7) 0.048(8) 0.050(8) 0.010(6) 0.005(6) 0.006(6)
C8A 0.053(6) 0.038(7) 0.037(6) 0.009(5) 0.016(5) 0.010(5)
C9A 0.070(8) 0.046(8) 0.076(10) 0.000(7) 0.025(7) 0.004(7)
C10A 0.067(8) 0.066(10) 0.070(9) -0.036(8) 0.027(7) -0.004(7)
C11A 0.066(7) 0.066(10) 0.054(8) -0.014(7) 0.023(6) -0.004(7)
C12A 0.059(6) 0.050(8) 0.052(7) 0.012(6) 0.023(5) 0.013(6)
C13A 0.069(7) 0.050(8) 0.041(7) -0.001(5) 0.017(5) 0.012(6)
C14A 0.062(6) 0.041(7) 0.038(6) -0.003(5) 0.004(5) 0.005(5)
C15A 0.054(6) 0.045(7) 0.033(6) -0.002(5) 0.014(5) -0.006(5)
C16A 0.069(7) 0.047(7) 0.037(6) 0.005(5) 0.025(5) 0.013(6)
C17A 0.071(8) 0.080(10) 0.038(7) 0.003(7) 0.025(6) 0.005(7)
C18A 0.053(6) 0.054(7) 0.054(7) 0.003(6) 0.017(5) -0.022(6)
C19A 0.044(5) 0.037(6) 0.051(7) -0.003(5) 0.009(5) -0.007(5)
C20A 0.061(6) 0.067(8) 0.028(6) 0.008(5) 0.008(5) 0.015(6)
C21A 0.065(7) 0.045(8) 0.062(8) 0.003(6) 0.022(6) 0.003(6)
C22A 0.071(7) 0.048(7) 0.036(7) 0.011(5) 0.012(5) 0.014(6)
C23A 0.070(8) 0.054(8) 0.053(8) 0.001(6) 0.014(6) 0.001(7)
C24A 0.058(6) 0.054(8) 0.041(7) -0.010(5) 0.002(5) -0.001(6)
C25A 0.065(7) 0.051(7) 0.033(6) -0.006(5) 0.003(5) 0.004(6)
C26A 0.058(7) 0.071(9) 0.052(8) -0.002(6) 0.009(6) 0.007(6)
Cu1B 0.0516(7) 0.0432(9) 0.0321(7) 0.0020(6) 0.0111(5) 0.0058(6)
Cl1B 0.0618(16) 0.058(2) 0.0371(15) 0.0038(13) 0.0095(12) 0.0167(15)
O1B 0.054(4) 0.049(5) 0.041(4) 0.006(4) 0.021(3) 0.011(4)
O2B 0.043(4) 0.046(4) 0.036(4) 0.002(3) 0.005(3) -0.002(3)
O3B 0.058(5) 0.057(6) 0.077(7) -0.010(5) 0.001(5) -0.009(4)
O4B 0.081(6) 0.073(6) 0.040(5) 0.003(4) 0.018(4) 0.015(5)
O5B 0.062(5) 0.073(6) 0.039(5) 0.003(4) 0.013(4) 0.012(5)
O6B 0.067(5) 0.081(7) 0.048(5) 0.005(5) 0.018(4) 0.022(5)
N1B 0.052(5) 0.044(6) 0.044(6) 0.009(5) 0.015(4) -0.005(5)
N2B 0.064(6) 0.030(5) 0.046(6) 0.003(4) 0.023(4) -0.010(4)
N3B 0.053(5) 0.045(6) 0.037(5) 0.009(4) 0.011(4) 0.016(5)
N4B 0.048(5) 0.050(6) 0.047(6) 0.003(4) 0.019(4) 0.011(4)
N5B 0.051(5) 0.041(5) 0.051(6) 0.004(4) 0.015(4) 0.011(4)
N6B 0.049(5) 0.066(7) 0.035(5) 0.004(4) 0.003(4) 0.006(5)
C1B 0.050(6) 0.056(9) 0.053(7) 0.012(7) 0.012(5) 0.005(6)
C2B 0.073(8) 0.052(8) 0.044(7) 0.003(6) 0.017(6) 0.007(6)
C3B 0.069(7) 0.061(9) 0.038(7) -0.003(6) 0.006(5) -0.004(7)
C4B 0.078(8) 0.056(8) 0.035(6) -0.003(6) 0.027(6) 0.002(7)
C5B 0.065(7) 0.048(7) 0.029(6) 0.006(5) 0.020(5) 0.005(5)
C6B 0.058(6) 0.039(6) 0.032(6) 0.010(5) 0.007(5) 0.015(5)
C7B 0.046(6) 0.050(7) 0.040(6) -0.001(5) 0.019(5) 0.002(5)
C8B 0.056(6) 0.057(8) 0.033(6) -0.008(5) 0.022(5) -0.001(6)
C9B 0.060(7) 0.039(7) 0.058(8) -0.011(6) 0.014(6) -0.013(6)
C10B 0.061(7) 0.064(9) 0.050(8) -0.018(6) 0.020(6) 0.005(6)
C11B 0.064(7) 0.067(9) 0.044(7) -0.005(6) 0.026(6) -0.005(7)
C12B 0.046(5) 0.048(7) 0.036(6) -0.017(5) 0.012(4) -0.008(5)
C13B 0.059(6) 0.051(7) 0.044(7) -0.008(5) 0.024(5) -0.018(6)
C14B 0.052(6) 0.054(8) 0.037(6) -0.002(5) 0.015(5) 0.003(5)
C15B 0.046(5) 0.052(7) 0.038(6) 0.013(5) 0.012(4) 0.003(5)
C16B 0.048(5) 0.029(6) 0.061(8) 0.006(5) 0.014(5) 0.007(5)
C17B 0.052(6) 0.045(7) 0.035(6) -0.009(5) 0.011(5) 0.004(5)
C18B 0.065(6) 0.028(6) 0.039(6) -0.006(4) 0.005(5) -0.007(5)
C19B 0.046(5) 0.046(7) 0.038(6) -0.005(5) 0.007(4) -0.014(5)
C20B 0.049(5) 0.047(6) 0.027(5) 0.009(5) 0.004(4) -0.003(5)
C21B 0.052(6) 0.045(7) 0.040(6) 0.001(5) 0.011(5) 0.002(5)
C22B 0.049(5) 0.060(7) 0.032(6) 0.011(5) 0.010(4) 0.003(5)
C23B 0.044(5) 0.041(6) 0.047(7) 0.002(5) 0.011(4) 0.008(5)
C24B 0.060(6) 0.064(8) 0.038(7) -0.003(5) 0.012(5) 0.010(6)
C25B 0.057(6) 0.056(7) 0.032(6) 0.013(5) 0.015(5) 0.003(6)
C26B 0.058(6) 0.091(11) 0.035(7) 0.005(6) 0.007(5) 0.019(7)
Cl1 0.0540(19) 0.048(2) 0.0291(19) 0.000 0.0120(15) 0.000
O11 0.104(9) 0.164(16) 0.107(11) 0.069(12) 0.021(8) -0.063(10)
O12 0.064(6) 0.077(8) 0.098(9) 0.022(7) -0.013(6) 0.006(6)
Cl2 0.067(2) 0.064(3) 0.030(2) 0.000 0.0172(17) 0.000
O21 0.156(14) 0.25(3) 0.104(12) 0.096(16) 0.013(10) -0.098(17)
O22 0.088(7) 0.097(10) 0.088(9) -0.022(8) 0.000(6) -0.025(8)
Cl3 0.078(2) 0.084(3) 0.085(3) -0.040(2) -0.0040(19) 0.008(2)
O31 0.082(7) 0.140(13) 0.065(7) -0.004(8) 0.013(6) -0.002(8)
O32 0.074(6) 0.098(9) 0.077(7) -0.004(7) 0.016(5) 0.004(6)
O33 0.065(7) 0.26(3) 0.131(13) -0.105(16) 0.023(7) -0.042(11)
O34 0.30(3) 0.098(13) 0.129(16) -0.023(11) -0.053(17) 0.090(17)
O1W 0.102(8) 0.056(7) 0.116(11) -0.013(6) 0.018(7) 0.015(6)
O1S 0.084(6) 0.071(7) 0.091(8) -0.015(6) 0.037(6) -0.014(6)
C1S 0.080(10) 0.064(10) 0.120(16) 0.006(11) -0.009(10) -0.018(9)
C2S 0.069(9) 0.082(12) 0.115(16) 0.002(11) 0.006(9) 0.007(9)
O2S 0.115(13) 0.141(17) 0.18(2) -0.011(15) 0.006(12) 0.023(12)

loop_
_atom_type_symbol
_atom_type_description
_atom_type_scat_dispersion_real
_atom_type_scat_dispersion_imag
_atom_type_scat_source
C C 0.0033 0.0016 'International Tables Vol C Tables 4.2.6.8 and 6.1.1.4'
H H 0.0000 0.0000 'International Tables Vol C Tables 4.2.6.8 and 6.1.1.4'
N N 0.0061 0.0033 'International Tables Vol C Tables 4.2.6.8 and 6.1.1.4'
O O 0.0106 0.0060 'International Tables Vol C Tables 4.2.6.8 and 6.1.1.4'
Cl Cl 0.1484 0.1585 'International Tables Vol C Tables 4.2.6.8 and 6.1.1.4'
Cu Cu 0.3201 1.2651 'International Tables Vol C Tables 4.2.6.8 and 6.1.1.4'

loop_
_geom_angle_atom_site_label_1
_geom_angle_atom_site_label_2
_geom_angle_atom_site_label_3
_geom_angle
_geom_angle_site_symmetry_1
_geom_angle_site_symmetry_3
N1A Cu1A N3A 163.2(4) . .
N1A Cu1A N2A 82.8(4) . .
N3A Cu1A N2A 82.7(4) . .
N1A Cu1A Cl1A 95.7(3) . .
N3A Cu1A Cl1A 97.5(3) . .
N2A Cu1A Cl1A 172.3(3) . .
N1A Cu1A O1A 93.9(4) . .
N3A Cu1A O1A 94.3(4) . .
N2A Cu1A O1A 89.1(4) . .
Cl1A Cu1A O1A 98.5(2) . .
C15A O1A Cu1A 107.1(8) . .
C20A O2A C19A 105.8(10) . .
C18A O3A H3A 109.5 . .
C21A O4A H4A 109.5 . .
C1A N1A C5A 118.4(10) . .
C1A N1A Cu1A 128.0(8) . .
C5A N1A Cu1A 113.5(9) . .
C13A N2A C7A 113.0(10) . .
C13A N2A C6A 108.6(10) . .
C7A N2A C6A 112.2(10) . .
C13A N2A Cu1A 111.2(8) . .
C7A N2A Cu1A 108.3(8) . .
C6A N2A Cu1A 103.2(7) . .
C8A N3A C12A 120.2(12) . .
C8A N3A Cu1A 114.2(8) . .
C12A N3A Cu1A 125.0(10) . .
C15A N4A C17A 124.7(11) . .
C15A N4A C16A 126.6(11) . .
C17A N4A C16A 108.2(10) . .
C22A N5A C25A 122.9(11) . .
C22A N5A C20A 113.1(10) . .
C25A N5A C20A 122.1(10) . .
C22A N6A C23A 128.5(11) . .
C22A N6A H6AC 115.7 . .
C23A N6A H6AC 115.7 . .
N1A C1A C2A 122.8(11) . .
N1A C1A H1AA 118.6 . .
C2A C1A H1AA 118.6 . .
C3A C2A C1A 118.3(12) . .
C3A C2A H2AA 120.9 . .
C1A C2A H2AA 120.9 . .
C2A C3A C4A 120.5(12) . .
C2A C3A H3AA 119.7 . .
C4A C3A H3AA 119.7 . .
C3A C4A C5A 117.0(11) . .
C3A C4A H4AA 121.5 . .
C5A C4A H4AA 121.5 . .
N1A C5A C4A 123.0(12) . .
N1A C5A C6A 115.2(11) . .
C4A C5A C6A 121.7(11) . .
C5A C6A N2A 108.5(10) . .
C5A C6A H6AA 110.0 . .
N2A C6A H6AA 110.0 . .
C5A C6A H6AB 110.0 . .
N2A C6A H6AB 110.0 . .
H6AA C6A H6AB 108.4 . .
N2A C7A C8A 112.0(11) . .
N2A C7A H7AA 109.2 . .
C8A C7A H7AA 109.2 . .
N2A C7A H7AB 109.2 . .
C8A C7A H7AB 109.2 . .
H7AA C7A H7AB 107.9 . .
N3A C8A C9A 120.9(12) . .
N3A C8A C7A 117.9(11) . .
C9A C8A C7A 121.1(11) . .
C10A C9A C8A 118.3(14) . .
C10A C9A H9AA 120.9 . .
C8A C9A H9AA 120.9 . .
C11A C10A C9A 120.6(14) . .
C11A C10A H10A 119.7 . .
C9A C10A H10A 119.7 . .
C10A C11A C12A 116.8(13) . .
C10A C11A H11A 121.6 . .
C12A C11A H11A 121.6 . .
N3A C12A C11A 123.2(13) . .
N3A C12A H12A 118.4 . .
C11A C12A H12A 118.4 . .
N2A C13A C14A 115.4(11) . .
N2A C13A H13A 108.4 . .
C14A C13A H13A 108.4 . .
N2A C13A H13B 108.4 . .
C14A C13A H13B 108.4 . .
H13A C13A H13B 107.5 . .
C13A C14A C15A 111.3(10) . .
C13A C14A H14A 109.4 . .
C15A C14A H14A 109.4 . .
C13A C14A H14B 109.4 . .
C15A C14A H14B 109.4 . .
H14A C14A H14B 108.0 . .
O1A C15A N4A 121.7(11) . .
O1A C15A C14A 120.7(10) . .
N4A C15A C14A 117.5(11) . .
C20A C16A N4A 106.0(10) . .
C20A C16A C18A 99.8(10) . .
N4A C16A C18A 99.5(10) . .
C20A C16A H16A 116.3 . .
N4A C16A H16A 116.3 . .
C18A C16A H16A 116.3 . .
N4A C17A C19A 100.1(11) . .
N4A C17A H17A 111.7 . .
C19A C17A H17A 111.7 . .
N4A C17A H17B 111.7 . .
C19A C17A H17B 111.7 . .
H17A C17A H17B 109.5 . .
O3A C18A C19A 111.3(11) . .
O3A C18A C16A 115.9(11) . .
C19A C18A C16A 91.8(9) . .
O3A C18A H18A 112.1 . .
C19A C18A H18A 112.1 . .
C16A C18A H18A 112.1 . .
O2A C19A C18A 102.8(9) . .
O2A C19A C21A 109.4(10) . .
C18A C19A C21A 119.2(10) . .
O2A C19A C17A 108.1(11) . .
C18A C19A C17A 101.8(10) . .
C21A C19A C17A 114.6(11) . .
O2A C20A C16A 104.9(11) . .
O2A C20A N5A 110.3(9) . .
C16A C20A N5A 109.2(10) . .
O2A C20A H20A 110.7 . .
C16A C20A H20A 110.7 . .
N5A C20A H20A 110.7 . .
O4A C21A C19A 106.0(11) . .
O4A C21A H21A 110.5 . .
C19A C21A H21A 110.5 . .
O4A C21A H21B 110.5 . .
C19A C21A H21B 110.5 . .
H21A C21A H21B 108.7 . .
O5A C22A N6A 124.2(11) . .
O5A C22A N5A 122.5(12) . .
N6A C22A N5A 113.3(11) . .
O6A C23A N6A 120.3(13) . .
O6A C23A C24A 125.4(13) . .
N6A C23A C24A 114.2(12) . .
C25A C24A C23A 119.1(12) . .
C25A C24A C26A 122.8(12) . .
C23A C24A C26A 118.1(12) . .
C24A C25A N5A 121.8(12) . .
C24A C25A H25A 119.1 . .
N5A C25A H25A 119.1 . .
C24A C26A H26A 109.5 . .
C24A C26A H26B 109.5 . .
H26A C26A H26B 109.5 . .
C24A C26A H26C 109.5 . .
H26A C26A H26C 109.5 . .
H26B C26A H26C 109.5 . .
N3B Cu1B N1B 163.1(4) . .
N3B Cu1B N2B 82.9(4) . .
N1B Cu1B N2B 83.2(4) . .
N3B Cu1B Cl1B 96.7(3) . .
N1B Cu1B Cl1B 95.5(3) . .
N2B Cu1B Cl1B 170.3(3) . .
N3B Cu1B O1B 92.4(4) . .
N1B Cu1B O1B 97.6(4) . .
N2B Cu1B O1B 92.5(3) . .
Cl1B Cu1B O1B 97.2(2) . .
C15B O1B Cu1B 111.6(8) . .
C20B O2B C19B 105.8(8) . .
C18B O3B H3B 100.1 . .
C21B O4B H4B 109.5 . .
C1B N1B C5B 120.5(12) . .
C1B N1B Cu1B 127.9(9) . .
C5B N1B Cu1B 111.5(9) . .
C7B N2B C6B 112.4(9) . .
C7B N2B C13B 111.4(10) . .
C6B N2B C13B 108.4(10) . .
C7B N2B Cu1B 109.4(8) . .
C6B N2B Cu1B 104.9(7) . .
C13B N2B Cu1B 110.2(8) . .
C12B N3B C8B 120.0(11) . .
C12B N3B Cu1B 124.8(8) . .
C8B N3B Cu1B 114.9(8) . .
C15B N4B C17B 121.7(10) . .
C15B N4B C16B 128.1(10) . .
C17B N4B C16B 109.5(9) . .
C25B N5B C22B 120.3(10) . .
C25B N5B C20B 125.0(10) . .
C22B N5B C20B 114.7(9) . .
C22B N6B C23B 125.5(9) . .
C22B N6B H6BC 117.3 . .
C23B N6B H6BC 117.3 . .
N1B C1B C2B 121.9(12) . .
N1B C1B H1BA 119.0 . .
C2B C1B H1BA 119.0 . .
C1B C2B C3B 120.4(14) . .
C1B C2B H2BA 119.8 . .
C3B C2B H2BA 119.8 . .
C2B C3B C4B 117.6(13) . .
C2B C3B H3BA 121.2 . .
C4B C3B H3BA 121.2 . .
C5B C4B C3B 120.0(12) . .
C5B C4B H4BA 120.0 . .
C3B C4B H4BA 120.0 . .
N1B C5B C4B 119.5(12) . .
N1B C5B C6B 116.0(11) . .
C4B C5B C6B 124.2(11) . .
N2B C6B C5B 109.5(10) . .
N2B C6B H6BA 109.8 . .
C5B C6B H6BA 109.8 . .
N2B C6B H6BB 109.8 . .
C5B C6B H6BB 109.8 . .
H6BA C6B H6BB 108.2 . .
N2B C7B C8B 113.7(11) . .
N2B C7B H7BA 108.8 . .
C8B C7B H7BA 108.8 . .
N2B C7B H7BB 108.8 . .
C8B C7B H7BB 108.8 . .
H7BA C7B H7BB 107.7 . .
N3B C8B C9B 121.5(11) . .
N3B C8B C7B 114.5(11) . .
C9B C8B C7B 124.0(13) . .
C8B C9B C10B 117.8(13) . .
C8B C9B H9BA 121.1 . .
C10B C9B H9BA 121.1 . .
C11B C10B C9B 119.8(13) . .
C11B C10B H10B 120.1 . .
C9B C10B H10B 120.1 . .
C10B C11B C12B 120.8(13) . .
C10B C11B H11B 119.6 . .
C12B C11B H11B 119.6 . .
N3B C12B C11B 119.8(13) . .
N3B C12B H12B 120.1 . .
C11B C12B H12B 120.1 . .
N2B C13B C14B 114.3(10) . .
N2B C13B H13C 108.7 . .
C14B C13B H13C 108.7 . .
N2B C13B H13D 108.7 . .
C14B C13B H13D 108.7 . .
H13C C13B H13D 107.6 . .
C13B C14B C15B 113.7(10) . .
C13B C14B H14C 108.8 . .
C15B C14B H14C 108.8 . .
C13B C14B H14D 108.8 . .
C15B C14B H14D 108.8 . .
H14C C14B H14D 107.7 . .
O1B C15B N4B 121.1(10) . .
O1B C15B C14B 120.8(10) . .
N4B C15B C14B 118.1(10) . .
N4B C16B C18B 101.6(9) . .
N4B C16B C20B 103.1(9) . .
C18B C16B C20B 99.1(9) . .
N4B C16B H16B 116.8 . .
C18B C16B H16B 116.8 . .
C20B C16B H16B 116.8 . .
N4B C17B C19B 99.9(9) . .
N4B C17B H17C 111.8 . .
C19B C17B H17C 111.8 . .
N4B C17B H17D 111.8 . .
C19B C17B H17D 111.8 . .
H17C C17B H17D 109.5 . .
O3B C18B C16B 113.7(10) . .
O3B C18B C19B 109.8(10) . .
C16B C18B C19B 93.1(9) . .
O3B C18B H18B 112.9 . .
C16B C18B H18B 112.9 . .
C19B C18B H18B 112.9 . .
O2B C19B C18B 101.6(9) . .
O2B C19B C21B 110.1(9) . .
C18B C19B C21B 119.6(10) . .
O2B C19B C17B 107.5(9) . .
C18B C19B C17B 102.7(10) . .
C21B C19B C17B 114.2(10) . .
O2B C20B N5B 111.4(9) . .
O2B C20B C16B 103.5(8) . .
N5B C20B C16B 113.0(10) . .
O2B C20B H20B 109.6 . .
N5B C20B H20B 109.6 . .
C16B C20B H20B 109.6 . .
O4B C21B C19B 109.4(10) . .
O4B C21B H21C 109.8 . .
C19B C21B H21C 109.8 . .
O4B C21B H21D 109.8 . .
C19B C21B H21D 109.8 . .
H21C C21B H21D 108.2 . .
O5B C22B N6B 122.6(10) . .
O5B C22B N5B 121.2(10) . .
N6B C22B N5B 116.2(10) . .
O6B C23B N6B 118.7(10) . .
O6B C23B C24B 125.7(11) . .
N6B C23B C24B 115.5(10) . .
C25B C24B C26B 126.1(12) . .
C25B C24B C23B 116.0(11) . .
C26B C24B C23B 117.9(11) . .
C24B C25B N5B 125.8(11) . .
C24B C25B H25B 117.1 . .
N5B C25B H25B 117.1 . .
C24B C26B H26D 109.5 . .
C24B C26B H26E 109.5 . .
H26D C26B H26E 109.5 . .
C24B C26B H26F 109.5 . .
H26D C26B H26F 109.5 . .
H26E C26B H26F 109.5 . .
O11 Cl1 O11 111.1(8) . 2_656
O11 Cl1 O12 109.5(4) . 2_656
O11 Cl1 O12 108.9(5) 2_656 2_656
O11 Cl1 O12 108.9(4) . .
O11 Cl1 O12 109.5(4) 2_656 .
O12 Cl1 O12 108.9(7) 2_656 .
O21 Cl2 O21 111.1(9) 2_655 .
O21 Cl2 O22 109.2(4) 2_655 .
O21 Cl2 O22 109.5(5) . .
O21 Cl2 O22 109.5(5) 2_655 2_655
O21 Cl2 O22 109.2(4) . 2_655
O22 Cl2 O22 108.4(8) . 2_655
O31 Cl3 O33 112.2(7) . .
O31 Cl3 O32 109.5(6) . .
O33 Cl3 O32 109.7(6) . .
O31 Cl3 O34 109.1(6) . .
O33 Cl3 O34 108.3(7) . .
O32 Cl3 O34 107.9(7) . .
H1W O1W H2W 109.3 . .
C1S O1S H1S 100.2 . .
O1S C1S H1S1 109.4 . .
O1S C1S H1S2 108.9 . .
H1S1 C1S H1S2 109.5 . .
O1S C1S H1S3 110.0 . .
H1S1 C1S H1S3 109.5 . .
H1S2 C1S H1S3 109.5 . .
O2S C2S H2S1 109.3 . .
O2S C2S H2S2 111.1 . .
H2S1 C2S H2S2 109.5 . .
O2S C2S H2S3 108.1 . .
H2S1 C2S H2S3 109.5 . .
H2S2 C2S H2S3 109.5 . .
C2S O2S H2S 109.0 . .

loop_
_geom_bond_atom_site_label_1
_geom_bond_atom_site_label_2
_geom_bond_distance
_geom_bond_site_symmetry_2
Cu1A N1A 1.992(10) .
Cu1A N3A 2.033(11) .
Cu1A N2A 2.064(11) .
Cu1A Cl1A 2.260(3) .
Cu1A O1A 2.369(9) .
O1A C15A 1.245(15) .
O2A C20A 1.445(14) .
O2A C19A 1.466(16) .
O3A C18A 1.383(16) .
O3A H3A 0.8400 .
O4A C21A 1.430(17) .
O4A H4A 0.8400 .
O5A C22A 1.233(16) .
O6A C23A 1.226(17) .
N1A C1A 1.323(18) .
N1A C5A 1.357(16) .
N2A C13A 1.478(17) .
N2A C7A 1.490(18) .
N2A C6A 1.527(16) .
N3A C8A 1.309(16) .
N3A C12A 1.326(17) .
N4A C15A 1.299(16) .
N4A C17A 1.483(18) .
N4A C16A 1.514(16) .
N5A C22A 1.383(16) .
N5A C25A 1.393(17) .
N5A C20A 1.521(16) .
N6A C22A 1.376(17) .
N6A C23A 1.392(18) .
N6A H6AC 0.8800 .
C1A C2A 1.420(17) .
C1A H1AA 0.9500 .
C2A C3A 1.376(18) .
C2A H2AA 0.9500 .
C3A C4A 1.39(2) .
C3A H3AA 0.9500 .
C4A C5A 1.415(17) .
C4A H4AA 0.9500 .
C5A C6A 1.507(19) .
C6A H6AA 0.9900 .
C6A H6AB 0.9900 .
C7A C8A 1.516(18) .
C7A H7AA 0.9900 .
C7A H7AB 0.9900 .
C8A C9A 1.43(2) .
C9A C10A 1.38(2) .
C9A H9AA 0.9500 .
C10A C11A 1.38(2) .
C10A H10A 0.9500 .
C11A C12A 1.41(2) .
C11A H11A 0.9500 .
C12A H12A 0.9500 .
C13A C14A 1.497(18) .
C13A H13A 0.9900 .
C13A H13B 0.9900 .
C14A C15A 1.559(17) .
C14A H14A 0.9900 .
C14A H14B 0.9900 .
C16A C20A 1.51(2) .
C16A C18A 1.582(17) .
C16A H16A 1.0000 .
C17A C19A 1.567(19) .
C17A H17A 0.9900 .
C17A H17B 0.9900 .
C18A C19A 1.530(16) .
C18A H18A 1.0000 .
C19A C21A 1.553(19) .
C20A H20A 1.0000 .
C21A H21A 0.9900 .
C21A H21B 0.9900 .
C23A C24A 1.454(19) .
C24A C25A 1.354(18) .
C24A C26A 1.53(2) .
C25A H25A 0.9500 .
C26A H26A 0.9800 .
C26A H26B 0.9800 .
C26A H26C 0.9800 .
Cu1B N3B 2.005(11) .
Cu1B N1B 2.025(11) .
Cu1B N2B 2.057(11) .
Cu1B Cl1B 2.245(3) .
Cu1B O1B 2.286(9) .
O1B C15B 1.255(15) .
O2B C20B 1.448(13) .
O2B C19B 1.467(13) .
O3B C18B 1.423(15) .
O3B H3B 0.8400 .
O4B C21B 1.419(15) .
O4B H4B 0.8400 .
O5B C22B 1.237(14) .
O6B C23B 1.225(14) .
N1B C1B 1.34(2) .
N1B C5B 1.370(16) .
N2B C7B 1.471(17) .
N2B C6B 1.482(16) .
N2B C13B 1.514(15) .
N3B C12B 1.359(15) .
N3B C8B 1.387(17) .
N4B C15B 1.346(16) .
N4B C17B 1.453(16) .
N4B C16B 1.482(14) .
N5B C25B 1.375(16) .
N5B C22B 1.396(15) .
N5B C20B 1.475(15) .
N6B C22B 1.345(15) .
N6B C23B 1.446(15) .
N6B H6BC 0.8800 .
C1B C2B 1.38(2) .
C1B H1BA 0.9500 .
C2B C3B 1.393(19) .
C2B H2BA 0.9500 .
C3B C4B 1.42(2) .
C3B H3BA 0.9500 .
C4B C5B 1.405(18) .
C4B H4BA 0.9500 .
C5B C6B 1.507(19) .
C6B H6BA 0.9900 .
C6B H6BB 0.9900 .
C7B C8B 1.513(17) .
C7B H7BA 0.9900 .
C7B H7BB 0.9900 .
C8B C9B 1.398(19) .
C9B C10B 1.42(2) .
C9B H9BA 0.9500 .
C10B C11B 1.37(2) .
C10B H10B 0.9500 .
C11B C12B 1.407(19) .
C11B H11B 0.9500 .
C12B H12B 0.9500 .
C13B C14B 1.535(16) .
C13B H13C 0.9900 .
C13B H13D 0.9900 .
C14B C15B 1.556(16) .
C14B H14C 0.9900 .
C14B H14D 0.9900 .
C16B C18B 1.524(17) .
C16B C20B 1.578(16) .
C16B H16B 1.0000 .
C17B C19B 1.558(16) .
C17B H17C 0.9900 .
C17B H17D 0.9900 .
C18B C19B 1.534(18) .
C18B H18B 1.0000 .
C19B C21B 1.536(16) .
C20B H20B 1.0000 .
C21B H21C 0.9900 .
C21B H21D 0.9900 .
C23B C24B 1.457(17) .
C24B C25B 1.352(18) .
C24B C26B 1.438(19) .
C25B H25B 0.9500 .
C26B H26D 0.9800 .
C26B H26E 0.9800 .
C26B H26F 0.9800 .
Cl1 O11 1.414(7) .
Cl1 O11 1.414(7) 2_656
Cl1 O12 1.435(7) 2_656
Cl1 O12 1.435(7) .
Cl2 O21 1.412(7) 2_655
Cl2 O21 1.412(7) .
Cl2 O22 1.437(7) .
Cl2 O22 1.437(7) 2_655
Cl3 O31 1.408(8) .
Cl3 O33 1.421(8) .
Cl3 O32 1.436(8) .
Cl3 O34 1.439(9) .
O1W H1W 0.8399 .
O1W H2W 0.8402 .
O1S C1S 1.42(2) .
O1S H1S 0.8401 .
C1S H1S1 0.9800 .
C1S H1S2 0.9800 .
C1S H1S3 0.9800 .
C2S O2S 1.41(3) .
C2S H2S1 0.9800 .
C2S H2S2 0.9800 .
C2S H2S3 0.9800 .
O2S H2S 0.8401 .

loop_
_geom_torsion_atom_site_label_1
_geom_torsion_atom_site_label_2
_geom_torsion_atom_site_label_3
_geom_torsion_atom_site_label_4
_geom_torsion
N1A Cu1A O1A C15A 131.7(8)
N3A Cu1A O1A C15A -33.7(8)
N2A Cu1A O1A C15A 49.0(8)
Cl1A Cu1A O1A C15A -131.9(7)
N3A Cu1A N1A C1A -170.6(11)
N2A Cu1A N1A C1A 159.1(11)
Cl1A Cu1A N1A C1A -28.6(11)
O1A Cu1A N1A C1A 70.4(11)
N3A Cu1A N1A C5A 12.3(19)
N2A Cu1A N1A C5A -18.1(8)
Cl1A Cu1A N1A C5A 154.3(8)
O1A Cu1A N1A C5A -106.7(8)
N1A Cu1A N2A C13A -83.2(8)
N3A Cu1A N2A C13A 105.2(8)
O1A Cu1A N2A C13A 10.8(8)
N1A Cu1A N2A C7A 152.0(9)
N3A Cu1A N2A C7A -19.5(8)
O1A Cu1A N2A C7A -114.0(9)
N1A Cu1A N2A C6A 33.0(8)
N3A Cu1A N2A C6A -138.6(8)
O1A Cu1A N2A C6A 127.0(7)
N1A Cu1A N3A C8A -15.4(19)
N2A Cu1A N3A C8A 14.9(8)
Cl1A Cu1A N3A C8A -157.3(8)
O1A Cu1A N3A C8A 103.5(8)
N1A Cu1A N3A C12A 155.4(13)
N2A Cu1A N3A C12A -174.3(11)
Cl1A Cu1A N3A C12A 13.5(10)
O1A Cu1A N3A C12A -85.7(10)
C5A N1A C1A C2A 0.0(17)
Cu1A N1A C1A C2A -177.0(8)
N1A C1A C2A C3A -1.5(17)
C1A C2A C3A C4A 2.0(17)
C2A C3A C4A C5A -1.0(18)
C1A N1A C5A C4A 1.1(17)
Cu1A N1A C5A C4A 178.6(9)
C1A N1A C5A C6A 179.4(11)
Cu1A N1A C5A C6A -3.2(13)
C3A C4A C5A N1A -0.6(18)
C3A C4A C5A C6A -178.7(11)
N1A C5A C6A N2A 31.9(14)
C4A C5A C6A N2A -149.8(11)
C13A N2A C6A C5A 75.7(12)
C7A N2A C6A C5A -158.7(10)
Cu1A N2A C6A C5A -42.3(10)
C13A N2A C7A C8A -102.2(13)
C6A N2A C7A C8A 134.6(11)
Cu1A N2A C7A C8A 21.4(13)
C12A N3A C8A C9A -1.8(18)
Cu1A N3A C8A C9A 169.5(10)
C12A N3A C8A C7A -177.6(12)
Cu1A N3A C8A C7A -6.3(14)
N2A C7A C8A N3A -10.8(17)
N2A C7A C8A C9A 173.4(12)
N3A C8A C9A C10A 2(2)
C7A C8A C9A C10A 177.2(13)
C8A C9A C10A C11A 0(2)
C9A C10A C11A C12A -1(2)
C8A N3A C12A C11A 0.8(19)
Cu1A N3A C12A C11A -169.5(10)
C10A C11A C12A N3A 0(2)
C7A N2A C13A C14A 55.1(15)
C6A N2A C13A C14A -179.8(10)
Cu1A N2A C13A C14A -66.9(12)
N2A C13A C14A C15A 68.9(14)
Cu1A O1A C15A N4A 119.7(11)
Cu1A O1A C15A C14A -63.4(11)
C17A N4A C15A O1A -9(2)
C16A N4A C15A O1A -179.3(11)
C17A N4A C15A C14A 174.1(12)
C16A N4A C15A C14A 3.7(18)
C13A C14A C15A O1A 11.8(16)
C13A C14A C15A N4A -171.2(12)
C15A N4A C16A C20A 102.4(14)
C17A N4A C16A C20A -69.3(13)
C15A N4A C16A C18A -154.5(12)
C17A N4A C16A C18A 33.8(13)
C15A N4A C17A C19A -169.5(12)
C16A N4A C17A C19A 2.4(14)
C20A C16A C18A O3A 168.1(11)
N4A C16A C18A O3A 59.9(13)
C20A C16A C18A C19A 53.3(10)
N4A C16A C18A C19A -54.9(10)
C20A O2A C19A C18A 35.0(12)
C20A O2A C19A C21A 162.6(9)
C20A O2A C19A C17A -72.1(11)
O3A C18A C19A O2A -172.5(10)
C16A C18A C19A O2A -53.8(11)
O3A C18A C19A C21A 66.5(15)
C16A C18A C19A C21A -174.8(11)
O3A C18A C19A C17A -60.6(13)
C16A C18A C19A C17A 58.1(11)
N4A C17A C19A O2A 68.2(12)
N4A C17A C19A C18A -39.6(13)
N4A C17A C19A C21A -169.7(10)
C19A O2A C20A C16A 1.6(12)
C19A O2A C20A N5A -115.9(11)
N4A C16A C20A O2A 67.0(11)
C18A C16A C20A O2A -35.9(11)
N4A C16A C20A N5A -174.7(9)
C18A C16A C20A N5A 82.4(11)
C22A N5A C20A O2A -174.7(11)
C25A N5A C20A O2A 20.6(16)
C22A N5A C20A C16A 70.5(13)
C25A N5A C20A C16A -94.3(12)
O2A C19A C21A O4A -60.6(12)
C18A C19A C21A O4A 57.1(15)
C17A C19A C21A O4A 177.9(11)
C23A N6A C22A O5A 179.8(13)
C23A N6A C22A N5A -1(2)
C25A N5A C22A O5A -179.4(12)
C20A N5A C22A O5A 16.0(18)
C25A N5A C22A N6A 1.8(18)
C20A N5A C22A N6A -162.8(11)
C22A N6A C23A O6A 177.6(14)
C22A N6A C23A C24A -1(2)
O6A C23A C24A C25A -175.1(14)
N6A C23A C24A C25A 3.5(18)
O6A C23A C24A C26A 3(2)
N6A C23A C24A C26A -178.5(12)
C23A C24A C25A N5A -3.3(19)
C26A C24A C25A N5A 178.8(12)
C22A N5A C25A C24A 0.5(19)
C20A N5A C25A C24A 163.8(12)
N3B Cu1B O1B C15B 37.4(8)
N1B Cu1B O1B C15B -129.0(8)
N2B Cu1B O1B C15B -45.6(8)
Cl1B Cu1B O1B C15B 134.5(8)
N3B Cu1B N1B C1B 164.2(12)
N2B Cu1B N1B C1B -161.2(11)
Cl1B Cu1B N1B C1B 28.4(10)
O1B Cu1B N1B C1B -69.6(10)
N3B Cu1B N1B C5B -20.5(18)
N2B Cu1B N1B C5B 14.1(8)
Cl1B Cu1B N1B C5B -156.3(8)
O1B Cu1B N1B C5B 105.7(8)
N3B Cu1B N2B C7B 19.3(8)
N1B Cu1B N2B C7B -151.1(8)
O1B Cu1B N2B C7B 111.5(8)
N3B Cu1B N2B C6B 140.0(8)
N1B Cu1B N2B C6B -30.4(8)
O1B Cu1B N2B C6B -127.8(7)
N3B Cu1B N2B C13B -103.4(8)
N1B Cu1B N2B C13B 86.1(8)
O1B Cu1B N2B C13B -11.3(8)
N1B Cu1B N3B C12B -154.5(12)
N2B Cu1B N3B C12B 170.9(10)
Cl1B Cu1B N3B C12B -18.8(10)
O1B Cu1B N3B C12B 78.7(10)
N1B Cu1B N3B C8B 19.5(19)
N2B Cu1B N3B C8B -15.1(8)
Cl1B Cu1B N3B C8B 155.2(8)
O1B Cu1B N3B C8B -107.3(8)
C5B N1B C1B C2B 3.3(18)
Cu1B N1B C1B C2B 178.2(10)
N1B C1B C2B C3B -1(2)
C1B C2B C3B C4B -2(2)
C2B C3B C4B C5B 2(2)
C1B N1B C5B C4B -3.3(18)
Cu1B N1B C5B C4B -179.0(10)
C1B N1B C5B C6B -178.0(11)
Cu1B N1B C5B C6B 6.3(13)
C3B C4B C5B N1B 1(2)
C3B C4B C5B C6B 175.1(12)
C7B N2B C6B C5B 159.5(10)
C13B N2B C6B C5B -76.9(13)
Cu1B N2B C6B C5B 40.7(11)
N1B C5B C6B N2B -32.8(15)
C4B C5B C6B N2B 152.8(12)
C6B N2B C7B C8B -136.8(10)
C13B N2B C7B C8B 101.3(12)
Cu1B N2B C7B C8B -20.7(12)
C12B N3B C8B C9B 2.1(18)
Cu1B N3B C8B C9B -172.2(10)
C12B N3B C8B C7B -178.5(10)
Cu1B N3B C8B C7B 7.2(13)
N2B C7B C8B N3B 9.6(15)
N2B C7B C8B C9B -171.0(11)
N3B C8B C9B C10B 1.1(19)
C7B C8B C9B C10B -178.3(12)
C8B C9B C10B C11B -5(2)
C9B C10B C11B C12B 5(2)
C8B N3B C12B C11B -1.9(17)
Cu1B N3B C12B C11B 171.9(9)
C10B C11B C12B N3B -1.7(19)
C7B N2B C13B C14B -58.0(15)
C6B N2B C13B C14B 177.9(11)
Cu1B N2B C13B C14B 63.6(13)
N2B C13B C14B C15B -69.0(15)
Cu1B O1B C15B N4B -124.0(11)
Cu1B O1B C15B C14B 55.2(13)
C17B N4B C15B O1B 0.8(19)
C16B N4B C15B O1B -169.0(12)
C17B N4B C15B C14B -178.4(11)
C16B N4B C15B C14B 11.7(19)
C13B C14B C15B O1B -3.3(17)
C13B C14B C15B N4B 175.9(11)
C15B N4B C16B C18B -156.4(12)
C17B N4B C16B C18B 32.7(12)
C15B N4B C16B C20B 101.3(13)
C17B N4B C16B C20B -69.6(11)
C15B N4B C17B C19B -169.5(11)
C16B N4B C17B C19B 2.1(11)
N4B C16B C18B O3B 61.7(12)
C20B C16B C18B O3B 167.2(10)
N4B C16B C18B C19B -51.6(10)
C20B C16B C18B C19B 53.9(9)
C20B O2B C19B C18B 37.2(11)
C20B O2B C19B C21B 164.9(10)
C20B O2B C19B C17B -70.2(11)
O3B C18B C19B O2B -173.6(9)
C16B C18B C19B O2B -57.1(10)
O3B C18B C19B C21B 65.1(14)
C16B C18B C19B C21B -178.3(10)
O3B C18B C19B C17B -62.5(11)
C16B C18B C19B C17B 54.0(10)
N4B C17B C19B O2B 70.5(11)
N4B C17B C19B C18B -36.1(10)
N4B C17B C19B C21B -167.1(10)
C19B O2B C20B N5B -123.3(10)
C19B O2B C20B C16B -1.5(11)
C25B N5B C20B O2B 9.5(16)
C22B N5B C20B O2B -172.4(10)
C25B N5B C20B C16B -106.4(13)
C22B N5B C20B C16B 71.6(13)
N4B C16B C20B O2B 69.6(11)
C18B C16B C20B O2B -34.6(11)
N4B C16B C20B N5B -169.8(9)
C18B C16B C20B N5B 86.0(10)
O2B C19B C21B O4B -66.8(13)
C18B C19B C21B O4B 50.2(14)
C17B C19B C21B O4B 172.3(10)
C23B N6B C22B O5B -178.1(12)
C23B N6B C22B N5B 4.0(19)
C25B N5B C22B O5B -176.7(12)
C20B N5B C22B O5B 5.2(18)
C25B N5B C22B N6B 1.2(18)
C20B N5B C22B N6B -176.9(11)
C22B N6B C23B O6B 171.6(13)
C22B N6B C23B C24B -9.4(18)
O6B C23B C24B C25B -171.9(13)
N6B C23B C24B C25B 9.2(18)
O6B C23B C24B C26B 5(2)
N6B C23B C24B C26B -173.5(12)
C26B C24B C25B N5B 178.0(14)
C23B C24B C25B N5B -5(2)
C22B N5B C25B C24B -1(2)
C20B N5B C25B C24B 177.4(13)
